data_7013842
loop_
_publ_author_name
'He, Zheng'
'He, Cheng'
'Wang, Zhe-Ming'
'Gao, En-Qing'
'Liu, Yuan'
'Yan, Chun-Hua'

_publ_section_title
;
 Self-assembly of molecular squares based on easy-to-prepare
 multidentate Schiff base ligands.
;
_journal_issue 4
_journal_name_full 'Dalton transactions (Cambridge, England : 2003)'
_journal_page_first 502
_journal_page_last 504
_journal_paper_doi 10.1039/b315281b
_journal_year 2004
_chemical_formula_sum 'C106 H108 F30 N33 O19 P5 Zn4'
_chemical_formula_weight 3134.58
_chemical_name_systematic
;
?
;
_space_group_IT_number 15
_symmetry_cell_setting monoclinic
_symmetry_space_group_name_Hall '-C 2yc'
_symmetry_space_group_name_H-M 'C 1 2/c 1'
_atom_sites_solution_hydrogens geom
_atom_sites_solution_primary direct
_atom_sites_solution_secondary difmap
_audit_creation_method SHELXL-97
_cell_angle_alpha 90.00
_cell_angle_beta 119.67(3)
_cell_angle_gamma 90.00
_cell_formula_units_Z 4
_cell_length_a 34.746(7)
_cell_length_b 25.078(5)
_cell_length_c 21.379(4)
_cell_measurement_reflns_used 82493
_cell_measurement_temperature 180(2)
_cell_measurement_theta_max 22.99
_cell_measurement_theta_min 3.43
_cell_volume 16186(7)
_computing_cell_refinement 'HKL Scalepack (Otwinowski & Minor, 1997)'
_computing_data_collection 'KappaCCD (Nonius B. V., 1998)'
_computing_data_reduction 'HKL Denzo (Otwinowski & Minor, 1997) & maXus (Mackay et al., 1998)'
_computing_molecular_graphics 'Bruker SHELXTL V5.1 (Sheldrick, 1998)'
_computing_publication_material 'SHELXL-97 (Sheldrick, 1997)'
_computing_structure_refinement 'SHELXL-97 (Sheldrick, 1997)'
_computing_structure_solution 'SHELXS-97 (Sheldrick, 1997)'
_diffrn_ambient_temperature 293(2)
_diffrn_detector_area_resol_mean 0.76
_diffrn_measured_fraction_theta_full 0.987
_diffrn_measured_fraction_theta_max 0.987
_diffrn_measurement_device_type 'NONIUS KappaCCD Diffractometer'
_diffrn_measurement_method CCD
_diffrn_radiation_monochromator graphite
_diffrn_radiation_source 'fine-focus sealed tube'
_diffrn_radiation_type MoK\a
_diffrn_radiation_wavelength 0.71073
_diffrn_reflns_av_R_equivalents 0.0731
_diffrn_reflns_av_sigmaI/netI 0.1705
_diffrn_reflns_limit_h_max 38
_diffrn_reflns_limit_h_min -38
_diffrn_reflns_limit_k_max 27
_diffrn_reflns_limit_k_min -27
_diffrn_reflns_limit_l_max 23
_diffrn_reflns_limit_l_min -23
_diffrn_reflns_number 82493
_diffrn_reflns_theta_full 22.99
_diffrn_reflns_theta_max 22.99
_diffrn_reflns_theta_min 3.43
_diffrn_standards_decay_% 0
_exptl_absorpt_coefficient_mu 0.731
_exptl_absorpt_correction_T_max 0.851
_exptl_absorpt_correction_T_min 0.641
_exptl_absorpt_correction_type empirical
_exptl_absorpt_process_details '(Blessing, 1995, 1997)'
_exptl_crystal_colour yellow
_exptl_crystal_density_diffrn 1.286
_exptl_crystal_density_method 'not measured'
_exptl_crystal_description stick
_exptl_crystal_F_000 6368
_exptl_crystal_size_max 0.90
_exptl_crystal_size_mid 0.30
_exptl_crystal_size_min 0.25
_refine_diff_density_max 0.689
_refine_diff_density_min -0.373
_refine_diff_density_rms 0.086
_refine_ls_extinction_method none
_refine_ls_goodness_of_fit_ref 0.866
_refine_ls_hydrogen_treatment mixed
_refine_ls_matrix_type full
_refine_ls_number_parameters 992
_refine_ls_number_reflns 11132
_refine_ls_number_restraints 225
_refine_ls_restrained_S_all 0.879
_refine_ls_R_factor_all 0.1452
_refine_ls_R_factor_gt 0.0773
_refine_ls_shift/su_max 0.002
_refine_ls_shift/su_mean 0.000
_refine_ls_structure_factor_coef Fsqd
_refine_ls_weighting_details 'calc w=1/[\s^2^(Fo^2^)+(0.1197P)^2^+0.0000P] where P=(Fo^2^+2Fc^2^)/3'
_refine_ls_weighting_scheme calc
_refine_ls_wR_factor_gt 0.2029
_refine_ls_wR_factor_ref 0.2236
_reflns_number_gt 4625
_reflns_number_total 11132
_reflns_threshold_expression >2sigma(I)
_cod_data_source_file b315281b.txt
_cod_data_source_block 1
_cod_original_cell_volume 16187(6)
_cod_original_sg_symbol_H-M 'C 2/c'
_cod_database_code 7013842

loop_
_symmetry_equiv_pos_as_xyz
'x, y, z'
'-x, y, -z+1/2'
'x+1/2, y+1/2, z'
'-x+1/2, y+1/2, -z+1/2'
'-x, -y, -z'
'x, -y, z-1/2'
'-x+1/2, -y+1/2, -z'
'x+1/2, -y+1/2, z-1/2'

loop_
_atom_site_label
_atom_site_type_symbol
_atom_site_fract_x
_atom_site_fract_y
_atom_site_fract_z
_atom_site_U_iso_or_equiv
_atom_site_adp_type
_atom_site_occupancy
_atom_site_symmetry_multiplicity
_atom_site_calc_flag
_atom_site_refinement_flags
_atom_site_disorder_assembly
_atom_site_disorder_group
Zn1 Zn 0.5000 0.12205(4) 0.2500 0.0529(4) Uani 1 2 d S . .
Zn2 Zn 0.71796(3) 0.45236(4) 0.59611(5) 0.0709(3) Uani 1 1 d . . .
Zn3 Zn 0.5000 0.77809(5) 0.2500 0.0726(4) Uani 1 2 d S . .
C1 C 0.4347(3) 0.0271(3) 0.1878(4) 0.071(2) Uani 1 1 d . . .
H1 H 0.4440 0.0250 0.1539 0.085 Uiso 1 1 calc R . .
C2 C 0.4037(3) -0.0087(3) 0.1844(4) 0.089(3) Uani 1 1 d . . .
H2 H 0.3915 -0.0335 0.1472 0.107 Uiso 1 1 calc R . .
C3 C 0.3907(3) -0.0081(4) 0.2353(4) 0.084(3) Uani 1 1 d . . .
H3 H 0.3705 -0.0328 0.2344 0.101 Uiso 1 1 calc R . .
C4 C 0.4086(3) 0.0300(4) 0.2871(4) 0.077(2) Uani 1 1 d . . .
H4 H 0.4003 0.0322 0.3222 0.092 Uiso 1 1 calc R . .
C5 C 0.4390(2) 0.0653(3) 0.2877(3) 0.0552(18) Uani 1 1 d . . .
C6 C 0.4602(3) 0.1078(3) 0.3432(4) 0.064(2) Uani 1 1 d . . .
C7 C 0.4477(3) 0.1142(4) 0.4019(4) 0.099(3) Uani 1 1 d . . .
H7A H 0.4639 0.1434 0.4326 0.148 Uiso 1 1 calc R . .
H7B H 0.4548 0.0820 0.4298 0.148 Uiso 1 1 calc R . .
H7C H 0.4165 0.1211 0.3801 0.148 Uiso 1 1 calc R . .
C8 C 0.5439(3) 0.1962(3) 0.3700(4) 0.0587(19) Uani 1 1 d . . .
C9 C 0.5730(2) 0.2390(3) 0.4192(4) 0.062(2) Uani 1 1 d . . .
C10 C 0.5779(3) 0.2470(4) 0.4862(4) 0.095(3) Uani 1 1 d . . .
H10 H 0.5637 0.2248 0.5034 0.114 Uiso 1 1 calc R . .
C11 C 0.6041(3) 0.2882(4) 0.5275(4) 0.097(3) Uani 1 1 d . . .
H11 H 0.6065 0.2943 0.5722 0.117 Uiso 1 1 calc R . .
C12 C 0.6265(2) 0.3203(3) 0.5058(4) 0.0601(19) Uani 1 1 d . . .
C13 C 0.6223(3) 0.3118(4) 0.4417(5) 0.093(3) Uani 1 1 d . . .
H13 H 0.6371 0.3340 0.4258 0.111 Uiso 1 1 calc R . .
C14 C 0.5962(3) 0.2704(4) 0.3973(5) 0.099(3) Uani 1 1 d . . .
H14 H 0.5946 0.2642 0.3532 0.119 Uiso 1 1 calc R . .
C15 C 0.6554(3) 0.3663(3) 0.5472(4) 0.062(2) Uani 1 1 d . . .
C16 C 0.6812(3) 0.4503(4) 0.6922(5) 0.082(2) Uani 1 1 d . . .
C17 C 0.6534(4) 0.4401(4) 0.7256(6) 0.137(4) Uani 1 1 d . . .
H17A H 0.6348 0.4097 0.7032 0.205 Uiso 1 1 calc R . .
H17B H 0.6352 0.4707 0.7193 0.205 Uiso 1 1 calc R . .
H17C H 0.6720 0.4332 0.7761 0.205 Uiso 1 1 calc R . .
C18 C 0.7137(3) 0.4963(3) 0.7180(5) 0.088(3) Uani 1 1 d . . .
C19 C 0.7189(3) 0.5299(4) 0.7746(5) 0.121(4) Uani 1 1 d . . .
H19 H 0.7033 0.5233 0.7987 0.145 Uiso 1 1 calc R . .
C20 C 0.7479(4) 0.5731(4) 0.7939(6) 0.130(4) Uani 1 1 d . . .
H20 H 0.7511 0.5966 0.8297 0.156 Uiso 1 1 calc R . .
C21 C 0.7710(4) 0.5801(4) 0.7598(6) 0.116(3) Uani 1 1 d . . .
H21 H 0.7915 0.6075 0.7733 0.139 Uiso 1 1 calc R . .
C22 C 0.7639(3) 0.5448(4) 0.7019(5) 0.101(3) Uani 1 1 d . . .
H22 H 0.7795 0.5502 0.6776 0.121 Uiso 1 1 calc R . .
C23 C 0.7910(3) 0.3706(4) 0.6824(6) 0.097(3) Uani 1 1 d . . .
H23 H 0.7742 0.3633 0.7044 0.117 Uiso 1 1 calc R . .
C24 C 0.8300(4) 0.3419(4) 0.7047(6) 0.109(3) Uani 1 1 d . . .
H24 H 0.8402 0.3177 0.7426 0.131 Uiso 1 1 calc R . .
C25 C 0.8523(3) 0.3505(4) 0.6691(6) 0.099(3) Uani 1 1 d . . .
H25 H 0.8774 0.3304 0.6802 0.118 Uiso 1 1 calc R . .
C26 C 0.8386(3) 0.3880(5) 0.6177(6) 0.102(3) Uani 1 1 d . . .
H26 H 0.8546 0.3949 0.5943 0.122 Uiso 1 1 calc R . .
C27 C 0.7991(3) 0.4172(4) 0.5995(5) 0.080(2) Uani 1 1 d . . .
C28 C 0.7800(3) 0.4586(4) 0.5417(5) 0.086(3) Uani 1 1 d . . .
C29 C 0.7987(3) 0.4712(5) 0.4941(6) 0.149(5) Uani 1 1 d . . .
H29A H 0.7815 0.4990 0.4610 0.223 Uiso 1 1 calc R . .
H29B H 0.7979 0.4399 0.4676 0.223 Uiso 1 1 calc R . .
H29C H 0.8288 0.4829 0.5228 0.223 Uiso 1 1 calc R . .
C30 C 0.6841(3) 0.5357(4) 0.4858(5) 0.078(2) Uani 1 1 d . . .
C31 C 0.6585(3) 0.5796(4) 0.4395(5) 0.083(2) Uani 1 1 d . . .
C32 C 0.6773(3) 0.6231(4) 0.4255(5) 0.104(3) Uani 1 1 d . . .
H32 H 0.7077 0.6241 0.4424 0.125 Uiso 1 1 calc R . .
C33 C 0.6509(3) 0.6648(4) 0.3866(5) 0.112(3) Uani 1 1 d . . .
H33 H 0.6638 0.6942 0.3776 0.134 Uiso 1 1 calc R . .
C34 C 0.6057(3) 0.6643(4) 0.3601(4) 0.080(2) Uani 1 1 d . . .
C35 C 0.5878(3) 0.6222(4) 0.3739(5) 0.101(3) Uani 1 1 d . . .
H35 H 0.5575 0.6222 0.3577 0.121 Uiso 1 1 calc R . .
C36 C 0.6127(3) 0.5786(4) 0.4117(5) 0.109(3) Uani 1 1 d . . .
H36 H 0.5991 0.5489 0.4185 0.131 Uiso 1 1 calc R . .
C37 C 0.5761(3) 0.7092(3) 0.3186(5) 0.075(2) Uani 1 1 d . . .
C38 C 0.5623(3) 0.8118(4) 0.1994(4) 0.080(2) Uani 1 1 d . . .
C39 C 0.6004(3) 0.8138(4) 0.1857(5) 0.106(3) Uani 1 1 d . . .
H39A H 0.6216 0.7870 0.2140 0.159 Uiso 1 1 calc R . .
H39B H 0.6140 0.8483 0.1987 0.159 Uiso 1 1 calc R . .
H39C H 0.5900 0.8073 0.1356 0.159 Uiso 1 1 calc R . .
C40 C 0.5241(3) 0.8489(3) 0.1628(4) 0.074(2) Uani 1 1 d . . .
C41 C 0.5250(3) 0.8921(4) 0.1250(5) 0.092(3) Uani 1 1 d . . .
H41 H 0.5503 0.9013 0.1230 0.111 Uiso 1 1 calc R . .
C42 C 0.4863(4) 0.9219(4) 0.0896(5) 0.100(3) Uani 1 1 d . . .
H42 H 0.4853 0.9511 0.0620 0.120 Uiso 1 1 calc R . .
C43 C 0.4509(3) 0.9094(4) 0.0945(5) 0.092(3) Uani 1 1 d . . .
H43 H 0.4249 0.9292 0.0706 0.110 Uiso 1 1 calc R . .
C44 C 0.4537(3) 0.8673(4) 0.1352(5) 0.089(3) Uani 1 1 d . . .
H44 H 0.4290 0.8587 0.1391 0.107 Uiso 1 1 calc R . .
N1 N 0.45156(18) 0.0647(2) 0.2381(3) 0.0550(15) Uani 1 1 d . . .
N2 N 0.48868(19) 0.1350(2) 0.3366(3) 0.0567(15) Uani 1 1 d . . .
N3 N 0.5130(2) 0.1754(2) 0.3823(3) 0.0644(17) Uani 1 1 d . . .
H3A H 0.5086 0.1864 0.4164 0.077 Uiso 1 1 calc R . .
N4 N 0.6538(2) 0.3834(3) 0.6068(3) 0.0789(19) Uani 1 1 d . . .
H4A H 0.6375 0.3688 0.6218 0.095 Uiso 1 1 calc R . .
N5 N 0.6808(2) 0.4261(3) 0.6399(4) 0.0723(18) Uani 1 1 d . . .
N6 N 0.7352(2) 0.5046(3) 0.6828(4) 0.0809(19) Uani 1 1 d . . .
N7 N 0.7766(2) 0.4073(3) 0.6322(4) 0.0798(19) Uani 1 1 d . . .
N8 N 0.7460(2) 0.4818(3) 0.5377(3) 0.0742(18) Uani 1 1 d . . .
N9 N 0.7229(2) 0.5216(3) 0.4903(4) 0.084(2) Uani 1 1 d . . .
H9 H 0.7325 0.5368 0.4646 0.101 Uiso 1 1 calc R . .
N10 N 0.5867(2) 0.7399(3) 0.2785(4) 0.084(2) Uani 1 1 d . . .
H10A H 0.6107 0.7353 0.2767 0.100 Uiso 1 1 calc R . .
N11 N 0.5578(2) 0.7781(3) 0.2414(4) 0.0758(18) Uani 1 1 d . . .
N12 N 0.4893(3) 0.8371(3) 0.1702(3) 0.0753(18) Uani 1 1 d . . .
O1 O 0.54904(15) 0.18025(18) 0.3199(2) 0.0623(13) Uani 1 1 d . . .
O2 O 0.67771(18) 0.3894(2) 0.5278(3) 0.0765(15) Uani 1 1 d . . .
O3 O 0.67196(16) 0.5110(2) 0.5231(3) 0.0860(16) Uani 1 1 d . . .
O4 O 0.5418(2) 0.7165(2) 0.3202(3) 0.0842(16) Uani 1 1 d . . .
P1 P 0.58906(8) 0.93836(10) 0.01867(14) 0.0872(8) Uani 1 1 d D . .
F11 F 0.56811(17) 0.88519(18) 0.0285(2) 0.1088(17) Uani 1 1 d D . .
F12 F 0.60726(16) 0.9894(2) 0.0012(3) 0.135(2) Uani 1 1 d D . .
F13 F 0.6347(2) 0.9223(3) 0.0761(4) 0.235(5) Uani 1 1 d D . .
F14 F 0.54286(18) 0.9516(2) -0.0503(3) 0.138(2) Uani 1 1 d D . .
F15 F 0.5984(2) 0.9064(2) -0.0382(4) 0.164(3) Uani 1 1 d D . .
F16 F 0.5734(3) 0.9704(2) 0.0615(4) 0.193(4) Uani 1 1 d D . .
P2 P 0.32364(11) -0.13890(14) 0.0962(2) 0.1347(12) Uani 1 1 d D . .
F21 F 0.2816(2) -0.1510(3) 0.0275(4) 0.260(5) Uani 1 1 d D . .
F22 F 0.36810(18) -0.1267(2) 0.1669(3) 0.134(2) Uani 1 1 d D . .
F23 F 0.34545(19) -0.1161(3) 0.0527(3) 0.159(2) Uani 1 1 d D . .
F24 F 0.3031(3) -0.1546(4) 0.1443(5) 0.250(5) Uani 1 1 d D . .
F25 F 0.3398(3) -0.1952(3) 0.0986(5) 0.298(7) Uani 1 1 d D . .
F26 F 0.3086(2) -0.0793(3) 0.0983(4) 0.173(3) Uani 1 1 d D . .
N21 N 0.6727(6) 0.6941(5) 0.2430(7) 0.218(10) Uani 1 1 d D . .
O21 O 0.6785(3) 0.7281(4) 0.2924(5) 0.169(3) Uani 1 1 d D . .
O22 O 0.6324(5) 0.6844(5) 0.1910(5) 0.214(6) Uani 1 1 d D . .
O23 O 0.7088(3) 0.6702(5) 0.2519(5) 0.199(5) Uani 1 1 d D . .
C201 C 0.7479(9) 0.8149(7) 0.0643(10) 0.180(11) Uani 0.50 1 d PGU . .
C202 C 0.7034(7) 0.8108(7) 0.0532(9) 0.203(14) Uani 0.50 1 d PGU . .
C203 C 0.6965(6) 0.7957(6) 0.1122(14) 0.160(10) Uani 0.50 1 d PGU . .
C204 C 0.7341(9) 0.7847(6) 0.1825(11) 0.157(9) Uani 0.50 1 d PGU . .
C205 C 0.7786(7) 0.7888(7) 0.1936(9) 0.165(10) Uani 0.50 1 d PGU . .
C206 C 0.7856(6) 0.8039(8) 0.1346(13) 0.183(10) Uani 0.50 1 d PGU . .
N41 N 0.7504(4) 0.5717(5) 0.3919(6) 0.157(4) Uani 1 1 d DU . .
C401 C 0.7807(6) 0.5784(8) 0.3853(9) 0.195(7) Uani 1 1 d DU . .
C402 C 0.8121(8) 0.5884(13) 0.3630(13) 0.362(15) Uani 1 1 d DU . .
N51 N 0.4915(4) 0.2239(5) 0.4960(8) 0.209(6) Uani 1 1 d DU . .
C501 C 0.4673(6) 0.2442(8) 0.5088(10) 0.246(9) Uani 1 1 d DU . .
C502 C 0.4328(7) 0.2747(11) 0.5076(11) 0.344(14) Uani 1 1 d DU . .
N61 N 0.7823(11) 0.762(2) 0.416(2) 0.33(2) Uani 0.50 1 d PDU . .
C601 C 0.8006(16) 0.738(2) 0.391(3) 0.43(4) Uani 0.50 1 d PDU . .
C602 C 0.8264(14) 0.7064(17) 0.370(2) 0.24(2) Uani 0.50 1 d PDU . .
N71 N 0.6045(12) 0.5730(18) 0.595(3) 0.35(3) Uani 0.50 1 d PDU . .
C701 C 0.6338(14) 0.5963(15) 0.5956(19) 0.20(2) Uani 0.50 1 d PDU . .
C702 C 0.6668(12) 0.6346(15) 0.6125(16) 0.199(18) Uani 0.50 1 d PDU . .
P3 P 0.4284(4) 0.2870(5) 0.3151(4) 0.204(5) Uani 0.50 1 d PDU . .
F31 F 0.3918(6) 0.2889(11) 0.3376(11) 0.346(14) Uani 0.50 1 d PDU . .
F32 F 0.4646(5) 0.2892(8) 0.2939(7) 0.266(11) Uani 0.50 1 d PDU . .
F33 F 0.3921(6) 0.3030(10) 0.2392(7) 0.393(18) Uani 0.50 1 d PDU . .
F34 F 0.4645(5) 0.2749(9) 0.3940(6) 0.288(11) Uani 0.50 1 d PDU . .
F35 F 0.4209(5) 0.2301(6) 0.2975(9) 0.209(8) Uani 0.50 1 d PDU . .
F36 F 0.4361(10) 0.3490(6) 0.3338(14) 0.47(2) Uani 0.50 1 d PDU . .
N31 N 0.6192(11) 0.4380(15) 0.3236(12) 0.304(18) Uani 0.50 1 d PDU . .
O31 O 0.6621(10) 0.4473(15) 0.3598(13) 0.34(2) Uani 0.50 1 d PDU . .
O32 O 0.5977(11) 0.4357(9) 0.3578(16) 0.45(3) Uani 0.50 1 d PDU . .
O33 O 0.5989(13) 0.4421(11) 0.2528(13) 0.52(3) Uani 0.50 1 d PDU . .
O200 O 0.4665(5) 0.6502(14) 0.3678(13) 0.311(18) Uani 0.50 1 d P . .
O300 O 0.4793(8) 0.5435(18) 0.3314(18) 0.41(3) Uani 0.50 1 d P . .

loop_
_atom_site_aniso_label
_atom_site_aniso_U_11
_atom_site_aniso_U_22
_atom_site_aniso_U_33
_atom_site_aniso_U_23
_atom_site_aniso_U_13
_atom_site_aniso_U_12
Zn1 0.0670(8) 0.0489(8) 0.0430(6) 0.000 0.0273(6) 0.000
Zn2 0.0699(6) 0.0597(6) 0.0859(6) -0.0060(5) 0.0408(5) -0.0050(5)
Zn3 0.0823(9) 0.0619(9) 0.0773(9) 0.000 0.0422(7) 0.000
C1 0.091(6) 0.059(5) 0.066(5) -0.005(5) 0.041(5) -0.015(5)
C2 0.107(7) 0.082(7) 0.079(6) -0.037(5) 0.046(5) -0.043(6)
C3 0.097(6) 0.087(7) 0.071(5) -0.017(5) 0.044(5) -0.033(5)
C4 0.096(6) 0.085(6) 0.061(5) -0.007(5) 0.048(5) -0.016(5)
C5 0.066(5) 0.051(5) 0.049(4) -0.003(4) 0.029(4) -0.009(4)
C6 0.071(5) 0.072(6) 0.054(5) -0.005(4) 0.034(4) -0.011(4)
C7 0.121(7) 0.124(8) 0.070(5) -0.036(5) 0.060(5) -0.030(6)
C8 0.082(6) 0.044(5) 0.050(5) -0.006(4) 0.033(4) 0.002(4)
C9 0.074(5) 0.056(5) 0.052(5) -0.007(4) 0.029(4) -0.002(4)
C10 0.133(7) 0.099(7) 0.073(6) -0.038(5) 0.066(6) -0.061(6)
C11 0.143(8) 0.095(7) 0.066(5) -0.031(5) 0.061(6) -0.052(6)
C12 0.075(5) 0.052(5) 0.054(5) -0.012(4) 0.032(4) -0.014(4)
C13 0.123(7) 0.099(7) 0.082(6) -0.039(6) 0.071(6) -0.057(6)
C14 0.144(8) 0.099(7) 0.090(6) -0.034(6) 0.085(6) -0.054(7)
C15 0.074(5) 0.058(6) 0.055(5) -0.001(4) 0.032(4) 0.007(4)
C16 0.101(6) 0.070(6) 0.092(6) -0.005(5) 0.060(6) -0.012(5)
C17 0.156(9) 0.157(11) 0.131(8) -0.058(8) 0.097(8) -0.054(8)
C18 0.109(7) 0.067(6) 0.085(6) -0.019(5) 0.045(6) -0.014(5)
C19 0.143(9) 0.115(9) 0.109(7) -0.057(7) 0.066(7) -0.043(7)
C20 0.179(12) 0.088(8) 0.142(10) -0.050(7) 0.094(9) -0.042(8)
C21 0.134(9) 0.073(7) 0.118(8) -0.030(7) 0.046(7) -0.026(6)
C22 0.107(7) 0.070(7) 0.117(8) -0.002(6) 0.050(6) -0.015(6)
C23 0.078(7) 0.071(7) 0.138(8) 0.014(6) 0.050(6) 0.017(5)
C24 0.103(8) 0.088(8) 0.114(8) 0.012(6) 0.037(7) 0.002(7)
C25 0.085(7) 0.089(8) 0.110(8) 0.013(6) 0.039(7) 0.027(6)
C26 0.086(7) 0.108(8) 0.117(8) -0.038(7) 0.055(6) -0.002(6)
C27 0.069(6) 0.092(7) 0.086(6) -0.009(5) 0.043(5) 0.009(5)
C28 0.083(6) 0.101(8) 0.080(6) 0.002(5) 0.044(5) 0.003(6)
C29 0.145(9) 0.202(12) 0.151(9) 0.061(9) 0.113(8) 0.073(9)
C30 0.069(6) 0.070(7) 0.093(6) 0.009(5) 0.039(5) -0.005(5)
C31 0.063(6) 0.069(6) 0.107(7) 0.015(5) 0.035(5) 0.010(5)
C32 0.080(6) 0.093(8) 0.141(8) 0.041(7) 0.055(6) 0.005(6)
C33 0.081(7) 0.122(9) 0.131(8) 0.064(7) 0.053(6) 0.004(6)
C34 0.089(7) 0.068(6) 0.081(6) 0.016(5) 0.040(5) 0.001(6)
C35 0.075(6) 0.092(8) 0.133(8) 0.041(7) 0.049(6) 0.005(6)
C36 0.088(7) 0.095(8) 0.135(8) 0.033(7) 0.047(6) -0.010(6)
C37 0.065(6) 0.066(6) 0.079(6) -0.003(5) 0.026(5) 0.001(5)
C38 0.107(7) 0.081(7) 0.064(5) 0.003(5) 0.051(5) 0.002(6)
C39 0.118(7) 0.124(8) 0.115(7) 0.038(6) 0.088(6) 0.028(6)
C40 0.111(7) 0.058(6) 0.062(5) 0.001(5) 0.050(5) 0.019(6)
C41 0.128(8) 0.071(7) 0.101(7) 0.019(6) 0.074(6) 0.028(6)
C42 0.164(10) 0.072(7) 0.089(7) 0.012(5) 0.081(7) 0.024(8)
C43 0.109(8) 0.089(8) 0.095(7) 0.008(6) 0.064(6) 0.027(6)
C44 0.114(8) 0.081(7) 0.094(6) 0.025(6) 0.068(6) 0.027(6)
N1 0.074(4) 0.047(4) 0.044(3) -0.003(3) 0.029(3) -0.005(3)
N2 0.069(4) 0.060(4) 0.042(3) -0.012(3) 0.028(3) -0.013(3)
N3 0.087(4) 0.069(5) 0.048(3) -0.015(3) 0.043(4) -0.015(4)
N4 0.081(4) 0.072(5) 0.085(5) -0.019(4) 0.043(4) -0.027(4)
N5 0.091(5) 0.049(4) 0.077(4) -0.021(4) 0.041(4) -0.014(4)
N6 0.082(5) 0.062(5) 0.101(5) -0.013(4) 0.046(4) -0.017(4)
N7 0.076(5) 0.069(5) 0.085(5) 0.003(4) 0.033(4) 0.007(4)
N8 0.072(5) 0.072(5) 0.078(4) 0.003(4) 0.037(4) 0.011(4)
N9 0.082(5) 0.089(6) 0.096(5) 0.022(4) 0.056(4) 0.008(4)
N10 0.101(5) 0.077(5) 0.094(5) 0.024(4) 0.064(5) 0.012(5)
N11 0.094(5) 0.064(5) 0.082(5) 0.010(4) 0.054(4) 0.018(4)
N12 0.092(5) 0.070(5) 0.074(4) 0.008(4) 0.050(4) 0.017(4)
O1 0.082(3) 0.053(3) 0.052(3) -0.010(2) 0.034(3) -0.010(2)
O2 0.099(4) 0.068(4) 0.070(3) -0.014(3) 0.047(3) -0.029(3)
O3 0.070(3) 0.071(4) 0.121(5) 0.017(4) 0.050(3) 0.009(3)
O4 0.078(4) 0.069(4) 0.098(4) 0.019(3) 0.038(4) 0.000(3)
P1 0.1022(19) 0.0760(19) 0.1014(18) 0.0171(15) 0.0640(17) 0.0095(14)
F11 0.186(5) 0.078(3) 0.105(3) -0.006(3) 0.104(4) -0.020(3)
F12 0.127(4) 0.100(4) 0.197(5) 0.056(4) 0.094(4) 0.005(3)
F13 0.177(7) 0.136(6) 0.211(7) 0.071(6) -0.043(6) -0.009(5)
F14 0.142(5) 0.098(4) 0.138(5) 0.002(3) 0.043(4) -0.002(4)
F15 0.239(7) 0.136(6) 0.218(7) 0.006(5) 0.190(6) 0.004(5)
F16 0.375(11) 0.115(5) 0.228(7) -0.083(5) 0.257(8) -0.097(6)
P2 0.111(2) 0.091(3) 0.168(3) -0.003(2) 0.043(3) -0.025(2)
F21 0.150(6) 0.216(9) 0.246(9) 0.005(7) -0.030(6) -0.067(6)
F22 0.141(5) 0.113(5) 0.133(4) 0.001(4) 0.056(4) -0.024(4)
F23 0.142(5) 0.185(7) 0.147(5) -0.004(5) 0.071(5) -0.008(5)
F24 0.201(8) 0.217(10) 0.363(13) 0.078(9) 0.164(9) -0.025(7)
F25 0.286(10) 0.074(5) 0.273(9) -0.050(6) -0.061(8) 0.030(6)
F26 0.176(6) 0.129(6) 0.230(7) 0.014(5) 0.114(6) 0.031(5)
N21 0.48(3) 0.125(10) 0.140(12) 0.028(10) 0.220(17) 0.112(16)
O21 0.197(8) 0.167(8) 0.153(7) 0.001(6) 0.094(6) 0.027(6)
O22 0.382(17) 0.156(9) 0.091(6) 0.028(7) 0.107(8) 0.095(10)
O23 0.176(8) 0.226(11) 0.175(8) -0.066(8) 0.072(7) 0.041(7)
C201 0.21(2) 0.155(19) 0.110(16) 0.026(15) 0.031(17) 0.086(19)
C202 0.24(2) 0.107(17) 0.105(16) 0.005(14) -0.034(18) -0.036(19)
C203 0.21(2) 0.074(14) 0.157(19) -0.061(15) 0.057(17) -0.080(14)
C204 0.26(2) 0.066(13) 0.157(18) 0.002(13) 0.114(18) -0.032(17)
C205 0.23(2) 0.127(17) 0.143(17) 0.026(14) 0.099(17) 0.109(17)
C206 0.18(2) 0.17(2) 0.22(2) 0.003(19) 0.116(18) 0.080(17)
N41 0.170(11) 0.171(10) 0.165(9) 0.022(7) 0.110(9) -0.015(9)
C401 0.199(18) 0.202(16) 0.186(15) 0.024(12) 0.098(14) -0.017(15)
C402 0.39(3) 0.51(4) 0.29(2) 0.09(2) 0.24(2) -0.06(3)
N51 0.187(11) 0.150(11) 0.309(16) -0.111(10) 0.137(11) -0.009(8)
C501 0.29(2) 0.230(19) 0.231(16) -0.051(14) 0.137(16) 0.111(16)
C502 0.36(3) 0.41(3) 0.26(2) 0.03(2) 0.15(2) 0.23(2)
N61 0.16(2) 0.45(5) 0.31(3) -0.05(3) 0.07(2) 0.15(3)
C601 0.31(5) 0.31(6) 0.30(5) 0.08(4) -0.15(4) -0.09(5)
C602 0.28(4) 0.27(5) 0.14(2) 0.02(3) 0.08(3) -0.07(4)
N71 0.20(4) 0.38(5) 0.40(4) 0.00(4) 0.10(4) 0.09(4)
C701 0.18(4) 0.28(5) 0.14(2) -0.02(3) 0.07(3) 0.14(3)
C702 0.19(3) 0.25(4) 0.12(2) 0.09(2) 0.05(2) 0.15(3)
P3 0.244(11) 0.244(12) 0.108(6) 0.037(7) 0.075(7) 0.100(10)
F31 0.39(3) 0.45(4) 0.31(3) 0.03(2) 0.26(2) 0.15(3)
F32 0.247(19) 0.38(3) 0.138(12) 0.016(15) 0.073(13) 0.15(2)
F33 0.33(3) 0.58(4) 0.166(16) 0.04(2) 0.049(17) 0.26(3)
F34 0.250(19) 0.46(3) 0.139(13) 0.022(17) 0.083(13) 0.12(2)
F35 0.167(12) 0.192(16) 0.268(19) -0.116(15) 0.109(13) -0.051(12)
F36 0.65(5) 0.24(3) 0.40(4) -0.02(3) 0.17(4) -0.04(4)
N31 0.71(5) 0.18(2) 0.19(2) -0.04(2) 0.36(3) -0.09(3)
O31 0.59(5) 0.35(4) 0.24(3) -0.15(2) 0.33(3) -0.20(4)
O32 0.85(7) 0.112(19) 0.26(3) 0.01(2) 0.19(4) 0.14(3)
O33 0.59(5) 0.11(2) 0.57(6) -0.01(3) 0.08(5) -0.07(3)
O200 0.082(11) 0.53(5) 0.32(3) 0.25(3) 0.104(14) 0.076(18)
O300 0.147(17) 0.57(7) 0.35(4) 0.04(4) 0.00(2) -0.19(3)

loop_
_atom_type_symbol
_atom_type_description
_atom_type_scat_dispersion_real
_atom_type_scat_dispersion_imag
_atom_type_scat_source
C C 0.0033 0.0016 'International Tables Vol C Tables 4.2.6.8 and 6.1.1.4'
H H 0.0000 0.0000 'International Tables Vol C Tables 4.2.6.8 and 6.1.1.4'
N N 0.0061 0.0033 'International Tables Vol C Tables 4.2.6.8 and 6.1.1.4'
O O 0.0106 0.0060 'International Tables Vol C Tables 4.2.6.8 and 6.1.1.4'
F F 0.0171 0.0103 'International Tables Vol C Tables 4.2.6.8 and 6.1.1.4'
P P 0.1023 0.0942 'International Tables Vol C Tables 4.2.6.8 and 6.1.1.4'
Zn Zn 0.2839 1.4301 'International Tables Vol C Tables 4.2.6.8 and 6.1.1.4'

loop_
_geom_angle_atom_site_label_1
_geom_angle_atom_site_label_2
_geom_angle_atom_site_label_3
_geom_angle
_geom_angle_site_symmetry_1
_geom_angle_site_symmetry_3
_geom_angle_publ_flag
N2 Zn1 N2 162.2(3) . 2_655 ?
N2 Zn1 N1 74.2(2) . . ?
N2 Zn1 N1 118.7(2) 2_655 . ?
N2 Zn1 N1 118.7(2) . 2_655 ?
N2 Zn1 N1 74.2(2) 2_655 2_655 ?
N1 Zn1 N1 95.1(3) . 2_655 ?
N2 Zn1 O1 73.5(2) . . ?
N2 Zn1 O1 94.4(2) 2_655 . ?
N1 Zn1 O1 146.9(2) . . ?
N1 Zn1 O1 93.85(19) 2_655 . ?
N2 Zn1 O1 94.4(2) . 2_655 ?
N2 Zn1 O1 73.5(2) 2_655 2_655 ?
N1 Zn1 O1 93.85(19) . 2_655 ?
N1 Zn1 O1 146.9(2) 2_655 2_655 ?
O1 Zn1 O1 95.9(2) . 2_655 ?
N5 Zn2 N8 170.9(3) . . ?
N5 Zn2 N6 76.5(3) . . ?
N8 Zn2 N6 107.2(3) . . ?
N5 Zn2 N7 112.0(3) . . ?
N8 Zn2 N7 75.7(3) . . ?
N6 Zn2 N7 102.0(3) . . ?
N5 Zn2 O2 74.1(2) . . ?
N8 Zn2 O2 101.4(2) . . ?
N6 Zn2 O2 150.3(3) . . ?
N7 Zn2 O2 92.3(2) . . ?
N5 Zn2 O3 98.1(2) . . ?
N8 Zn2 O3 73.9(3) . . ?
N6 Zn2 O3 90.0(2) . . ?
N7 Zn2 O3 149.4(3) . . ?
O2 Zn2 O3 90.5(2) . . ?
N11 Zn3 N11 179.9(4) 2_655 . ?
N11 Zn3 O4 106.5(2) 2_655 . ?
N11 Zn3 O4 73.5(3) . . ?
N11 Zn3 O4 73.5(3) 2_655 2_655 ?
N11 Zn3 O4 106.5(2) . 2_655 ?
O4 Zn3 O4 87.7(3) . 2_655 ?
N11 Zn3 N12 74.2(3) 2_655 2_655 ?
N11 Zn3 N12 105.7(3) . 2_655 ?
O4 Zn3 N12 98.6(2) . 2_655 ?
O4 Zn3 N12 147.6(3) 2_655 2_655 ?
N11 Zn3 N12 105.7(3) 2_655 . ?
N11 Zn3 N12 74.2(3) . . ?
O4 Zn3 N12 147.6(3) . . ?
O4 Zn3 N12 98.6(2) 2_655 . ?
N12 Zn3 N12 92.9(3) 2_655 . ?
N1 C1 C2 121.7(7) . . ?
C3 C2 C1 120.6(7) . . ?
C4 C3 C2 117.2(7) . . ?
C3 C4 C5 120.0(7) . . ?
N1 C5 C4 122.6(6) . . ?
N1 C5 C6 114.5(6) . . ?
C4 C5 C6 123.0(7) . . ?
N2 C6 C5 113.8(6) . . ?
N2 C6 C7 126.3(7) . . ?
C5 C6 C7 119.9(7) . . ?
O1 C8 N3 121.3(7) . . ?
O1 C8 C9 120.5(7) . . ?
N3 C8 C9 118.2(7) . . ?
C14 C9 C10 119.1(7) . . ?
C14 C9 C8 118.7(7) . . ?
C10 C9 C8 122.2(7) . . ?
C9 C10 C11 118.8(7) . . ?
C12 C11 C10 122.6(7) . . ?
C13 C12 C11 118.3(7) . . ?
C13 C12 C15 115.7(7) . . ?
C11 C12 C15 126.0(7) . . ?
C12 C13 C14 121.7(8) . . ?
C9 C14 C13 119.4(7) . . ?
O2 C15 N4 120.1(7) . . ?
O2 C15 C12 122.0(7) . . ?
N4 C15 C12 117.9(8) . . ?
N5 C16 C17 128.1(8) . . ?
N5 C16 C18 111.7(8) . . ?
C17 C16 C18 120.1(9) . . ?
N6 C18 C19 121.9(9) . . ?
N6 C18 C16 116.3(8) . . ?
C19 C18 C16 121.7(10) . . ?
C20 C19 C18 119.0(10) . . ?
C21 C20 C19 118.7(11) . . ?
C20 C21 C22 119.7(10) . . ?
N6 C22 C21 121.0(10) . . ?
N7 C23 C24 123.7(10) . . ?
C25 C24 C23 117.3(10) . . ?
C26 C25 C24 120.3(10) . . ?
C25 C26 C27 119.2(10) . . ?
N7 C27 C26 120.3(9) . . ?
N7 C27 C28 115.8(8) . . ?
C26 C27 C28 123.8(10) . . ?
N8 C28 C29 124.0(9) . . ?
N8 C28 C27 113.0(8) . . ?
C29 C28 C27 123.1(9) . . ?
O3 C30 N9 118.0(8) . . ?
O3 C30 C31 122.0(8) . . ?
N9 C30 C31 120.0(9) . . ?
C32 C31 C36 119.1(8) . . ?
C32 C31 C30 123.4(8) . . ?
C36 C31 C30 117.4(9) . . ?
C33 C32 C31 119.3(8) . . ?
C32 C33 C34 121.8(9) . . ?
C35 C34 C33 118.6(8) . . ?
C35 C34 C37 118.0(9) . . ?
C33 C34 C37 123.3(9) . . ?
C34 C35 C36 122.1(8) . . ?
C35 C36 C31 119.1(8) . . ?
O4 C37 N10 121.1(8) . . ?
O4 C37 C34 119.5(9) . . ?
N10 C37 C34 119.4(9) . . ?
N11 C38 C40 112.9(8) . . ?
N11 C38 C39 125.5(8) . . ?
C40 C38 C39 121.6(8) . . ?
N12 C40 C41 122.4(8) . . ?
N12 C40 C38 115.3(8) . . ?
C41 C40 C38 122.2(10) . . ?
C40 C41 C42 116.8(9) . . ?
C43 C42 C41 121.1(9) . . ?
C42 C43 C44 117.7(9) . . ?
N12 C44 C43 124.5(9) . . ?
C1 N1 C5 117.8(6) . . ?
C1 N1 Zn1 125.6(5) . . ?
C5 N1 Zn1 116.6(5) . . ?
C6 N2 N3 123.9(6) . . ?
C6 N2 Zn1 120.9(5) . . ?
N3 N2 Zn1 115.2(4) . . ?
C8 N3 N2 114.9(6) . . ?
N5 N4 C15 113.3(6) . . ?
C16 N5 N4 122.6(7) . . ?
C16 N5 Zn2 121.0(6) . . ?
N4 N5 Zn2 116.2(5) . . ?
C18 N6 C22 119.6(8) . . ?
C18 N6 Zn2 114.3(6) . . ?
C22 N6 Zn2 126.0(7) . . ?
C27 N7 C23 119.0(8) . . ?
C27 N7 Zn2 115.3(6) . . ?
C23 N7 Zn2 125.6(7) . . ?
C28 N8 N9 124.5(7) . . ?
C28 N8 Zn2 119.5(6) . . ?
N9 N8 Zn2 115.5(5) . . ?
C30 N9 N8 116.3(7) . . ?
N11 N10 C37 115.6(7) . . ?
C38 N11 N10 124.6(7) . . ?
C38 N11 Zn3 120.5(6) . . ?
N10 N11 Zn3 114.8(5) . . ?
C44 N12 C40 117.3(8) . . ?
C44 N12 Zn3 126.2(7) . . ?
C40 N12 Zn3 115.9(6) . . ?
C8 O1 Zn1 114.4(5) . . ?
C15 O2 Zn2 116.1(5) . . ?
C30 O3 Zn2 116.1(5) . . ?
C37 O4 Zn3 114.8(6) . . ?
F13 P1 F16 101.5(5) . . ?
F13 P1 F12 91.6(3) . . ?
F16 P1 F12 91.1(3) . . ?
F13 P1 F11 91.9(3) . . ?
F16 P1 F11 92.3(3) . . ?
F12 P1 F11 174.5(3) . . ?
F13 P1 F14 171.4(5) . . ?
F16 P1 F14 87.1(4) . . ?
F12 P1 F14 87.1(3) . . ?
F11 P1 F14 88.8(3) . . ?
F13 P1 F15 87.6(5) . . ?
F16 P1 F15 170.9(4) . . ?
F12 P1 F15 88.3(3) . . ?
F11 P1 F15 87.6(3) . . ?
F14 P1 F15 83.8(3) . . ?
F21 P2 F25 90.6(5) . . ?
F21 P2 F24 93.1(5) . . ?
F25 P2 F24 91.5(6) . . ?
F21 P2 F22 178.6(6) . . ?
F25 P2 F22 88.7(4) . . ?
F24 P2 F22 88.1(4) . . ?
F21 P2 F23 90.8(5) . . ?
F25 P2 F23 94.5(6) . . ?
F24 P2 F23 172.8(5) . . ?
F22 P2 F23 88.1(3) . . ?
F21 P2 F26 92.4(5) . . ?
F25 P2 F26 176.9(5) . . ?
F24 P2 F26 87.4(5) . . ?
F22 P2 F26 88.4(4) . . ?
F23 P2 F26 86.4(4) . . ?
O21 N21 O22 118.9(12) . . ?
O21 N21 O23 115.6(14) . . ?
O22 N21 O23 125.5(11) . . ?
C202 C201 C206 120.0 . . ?
C201 C202 C203 120.0 . . ?
C202 C203 C204 120.0 . . ?
C205 C204 C203 120.0 . . ?
C204 C205 C206 120.0 . . ?
C205 C206 C201 120.0 . . ?
N41 C401 C402 169(2) . . ?
N51 C501 C502 166(2) . . ?
N61 C601 C602 173(6) . . ?
N71 C701 C702 161(4) . . ?
F35 P3 F33 91.9(10) . . ?
F35 P3 F32 91.5(9) . . ?
F33 P3 F32 92.4(9) . . ?
F35 P3 F34 91.9(9) . . ?
F33 P3 F34 175.8(11) . . ?
F32 P3 F34 89.2(8) . . ?
F35 P3 F31 92.3(10) . . ?
F33 P3 F31 87.2(9) . . ?
F32 P3 F31 176.2(12) . . ?
F34 P3 F31 90.9(8) . . ?
F35 P3 F36 179.6(15) . . ?
F33 P3 F36 87.7(10) . . ?
F32 P3 F36 88.7(11) . . ?
F34 P3 F36 88.5(10) . . ?
F31 P3 F36 87.5(9) . . ?
O32 N31 O31 119.0(18) . . ?
O32 N31 O33 122(2) . . ?
O31 N31 O33 117.8(18) . . ?

loop_
_geom_bond_atom_site_label_1
_geom_bond_atom_site_label_2
_geom_bond_distance
_geom_bond_site_symmetry_2
_geom_bond_publ_flag
Zn1 N2 2.099(5) . ?
Zn1 N2 2.099(5) 2_655 ?
Zn1 N1 2.132(6) . ?
Zn1 N1 2.132(6) 2_655 ?
Zn1 O1 2.178(4) . ?
Zn1 O1 2.178(4) 2_655 ?
Zn2 N5 2.044(7) . ?
Zn2 N8 2.064(7) . ?
Zn2 N6 2.099(7) . ?
Zn2 N7 2.113(7) . ?
Zn2 O2 2.136(5) . ?
Zn2 O3 2.164(5) . ?
Zn3 N11 2.106(7) 2_655 ?
Zn3 N11 2.106(7) . ?
Zn3 O4 2.143(5) . ?
Zn3 O4 2.143(5) 2_655 ?
Zn3 N12 2.148(7) 2_655 ?
Zn3 N12 2.148(7) . ?
C1 N1 1.328(8) . ?
C1 C2 1.374(10) . ?
C2 C3 1.370(10) . ?
C3 C4 1.358(10) . ?
C4 C5 1.373(9) . ?
C5 N1 1.333(8) . ?
C5 C6 1.490(9) . ?
C6 N2 1.266(8) . ?
C6 C7 1.527(9) . ?
C8 O1 1.236(7) . ?
C8 N3 1.334(8) . ?
C8 C9 1.492(9) . ?
C9 C14 1.365(10) . ?
C9 C10 1.370(9) . ?
C10 C11 1.373(10) . ?
C11 C12 1.351(10) . ?
C12 C13 1.321(9) . ?
C12 C15 1.497(10) . ?
C13 C14 1.398(10) . ?
C15 O2 1.195(8) . ?
C15 N4 1.371(9) . ?
C16 N5 1.266(9) . ?
C16 C17 1.482(11) . ?
C16 C18 1.513(11) . ?
C18 N6 1.316(10) . ?
C18 C19 1.410(12) . ?
C19 C20 1.396(13) . ?
C20 C21 1.336(13) . ?
C21 C22 1.438(13) . ?
C22 N6 1.332(10) . ?
C23 N7 1.310(10) . ?
C23 C24 1.395(12) . ?
C24 C25 1.346(12) . ?
C25 C26 1.341(12) . ?
C26 C27 1.429(11) . ?
C27 N7 1.307(9) . ?
C27 C28 1.494(12) . ?
C28 N8 1.279(10) . ?
C28 C29 1.490(11) . ?
C30 O3 1.238(9) . ?
C30 N9 1.352(10) . ?
C30 C31 1.453(11) . ?
C31 C32 1.379(11) . ?
C31 C36 1.397(11) . ?
C32 C33 1.367(11) . ?
C33 C34 1.381(11) . ?
C34 C35 1.332(11) . ?
C34 C37 1.488(11) . ?
C35 C36 1.381(11) . ?
C37 O4 1.222(9) . ?
C37 N10 1.333(10) . ?
C38 N11 1.298(9) . ?
C38 C40 1.486(11) . ?
C38 C39 1.489(11) . ?
C40 N12 1.329(9) . ?
C40 C41 1.362(11) . ?
C41 C42 1.391(12) . ?
C42 C43 1.323(11) . ?
C43 C44 1.341(11) . ?
C44 N12 1.320(10) . ?
N2 N3 1.370(7) . ?
N4 N5 1.366(8) . ?
N8 N9 1.365(8) . ?
N10 N11 1.329(8) . ?
P1 F13 1.502(6) . ?
P1 F16 1.508(6) . ?
P1 F12 1.553(5) . ?
P1 F11 1.582(5) . ?
P1 F14 1.587(5) . ?
P1 F15 1.617(6) . ?
P2 F21 1.503(7) . ?
P2 F25 1.511(7) . ?
P2 F24 1.564(8) . ?
P2 F22 1.566(6) . ?
P2 F23 1.570(6) . ?
P2 F26 1.591(6) . ?
N21 O21 1.293(11) . ?
N21 O22 1.311(15) . ?
N21 O23 1.317(12) . ?
C201 C202 1.448(9) . ?
C201 C206 1.448(9) . ?
C202 C203 1.448(9) . ?
C203 C204 1.448(9) . ?
C204 C205 1.448(9) . ?
C205 C206 1.448(9) . ?
N41 C401 1.143(13) . ?
C401 C402 1.413(14) . ?
N51 C501 1.128(12) . ?
C501 C502 1.413(14) . ?
N61 C601 1.174(18) . ?
C601 C602 1.423(17) . ?
N71 C701 1.171(18) . ?
C701 C702 1.399(18) . ?
P3 F35 1.467(12) . ?
P3 F33 1.535(12) . ?
P3 F32 1.537(12) . ?
P3 F34 1.556(12) . ?
P3 F31 1.568(13) . ?
P3 F36 1.594(14) . ?
N31 O32 1.280(19) . ?
N31 O31 1.317(19) . ?
N31 O33 1.320(19) . ?
